data_7216075
loop_
_publ_author_name
'Li, F.'
'Ma, Z.'
'Wang, Y.-L.'
'Cao, R.'
'Bi, W.-H.'
'Li, X.'

_publ_section_title
;
 Exploring the synthesis of infinite helical chains with 2-carboxycinnamic
 acid
;
_journal_issue 92
_journal_name_full CrystEngComm
_journal_page_first 569
_journal_paper_doi 10.1039/b505920h
_journal_volume 7
_journal_year 2005
_chemical_formula_sum 'C22 H18 Cd N2 O6'
_chemical_formula_weight 518.78
_chemical_name_systematic
;
?
;
_space_group_IT_number 15
_symmetry_cell_setting monoclinic
_symmetry_space_group_name_Hall '-C 2yc'
_symmetry_space_group_name_H-M 'C 1 2/c 1'
_atom_sites_solution_hydrogens geom
_atom_sites_solution_primary direct
_atom_sites_solution_secondary difmap
_audit_creation_method SHELXL-97
_cell_angle_alpha 90.00
_cell_angle_beta 117.354(2)
_cell_angle_gamma 90.00
_cell_formula_units_Z 8
_cell_length_a 22.723(5)
_cell_length_b 13.317(3)
_cell_length_c 14.967(3)
_cell_measurement_reflns_used 6480
_cell_measurement_temperature 173(2)
_cell_measurement_theta_max 27.4835
_cell_measurement_theta_min 1.8313
_cell_volume 4022.6(15)
_computing_cell_refinement 'CrystalClear (Rigaku Corp., 2000)'
_computing_data_collection 'CrystalClear (Rigaku Corp., 2000)'
_computing_data_reduction 'CrystalClear (Rigaku Corp., 2000)'
_computing_molecular_graphics 'SHELXL-97 (Sheldrick, 1997)'
_computing_publication_material 'SHELXL-97 (Sheldrick, 1997)'
_computing_structure_refinement 'SHELXL-97 (Sheldrick, 1997)'
_computing_structure_solution 'SHELXS-97 (Sheldrick, 1990)'
_diffrn_ambient_temperature 173(2)
_diffrn_measured_fraction_theta_full 0.994
_diffrn_measured_fraction_theta_max 0.994
_diffrn_measurement_device_type
;
Mercury70 (2x2 bin mode)
;
_diffrn_measurement_method dtprofit.ref
_diffrn_radiation_monochromator graphite
_diffrn_radiation_source 'fine-focus sealed tube'
_diffrn_radiation_type MoK\a
_diffrn_radiation_wavelength 0.71073
_diffrn_reflns_av_R_equivalents 0.0164
_diffrn_reflns_av_sigmaI/netI 0.0161
_diffrn_reflns_limit_h_max 29
_diffrn_reflns_limit_h_min -29
_diffrn_reflns_limit_k_max 14
_diffrn_reflns_limit_k_min -17
_diffrn_reflns_limit_l_max 17
_diffrn_reflns_limit_l_min -19
_diffrn_reflns_number 15220
_diffrn_reflns_theta_full 27.48
_diffrn_reflns_theta_max 27.48
_diffrn_reflns_theta_min 1.83
_diffrn_standards_decay_% none
_diffrn_standards_interval_count none
_diffrn_standards_interval_time none
_diffrn_standards_number none
_exptl_absorpt_coefficient_mu 1.129
_exptl_absorpt_correction_T_max 0.8388
_exptl_absorpt_correction_T_min 1.0000
_exptl_absorpt_correction_type multi-scan
_exptl_absorpt_process_details
;
empirical from equivalent reflections (XEMP in
SHELXTL; Siemens,1994)
;
_exptl_crystal_colour colorless
_exptl_crystal_density_diffrn 1.713
_exptl_crystal_density_method 'not measured'
_exptl_crystal_description Prism
_exptl_crystal_F_000 2080
_exptl_crystal_size_max 0.7500
_exptl_crystal_size_mid 0.2500
_exptl_crystal_size_min 0.2000
_refine_diff_density_max 1.247
_refine_diff_density_min -1.101
_refine_diff_density_rms 0.069
_refine_ls_extinction_method none
_refine_ls_goodness_of_fit_ref 1.084
_refine_ls_hydrogen_treatment mixed
_refine_ls_matrix_type full
_refine_ls_number_parameters 288
_refine_ls_number_reflns 4587
_refine_ls_number_restraints 0
_refine_ls_restrained_S_all 1.084
_refine_ls_R_factor_all 0.0364
_refine_ls_R_factor_gt 0.0343
_refine_ls_shift/su_max 0.000
_refine_ls_shift/su_mean 0.000
_refine_ls_structure_factor_coef Fsqd
_refine_ls_weighting_details 'calc w=1/[\s^2^(Fo^2^)+(0.0417P)^2^+8.9387P] where P=(Fo^2^+2Fc^2^)/3'
_refine_ls_weighting_scheme calc
_refine_ls_wR_factor_gt 0.0852
_refine_ls_wR_factor_ref 0.0866
_reflns_number_gt 4384
_reflns_number_total 4587
_reflns_threshold_expression >2sigma(I)
_cod_data_source_file b505920h.txt
_cod_data_source_block a_2
_cod_depositor_comments
;
The following automatic conversions were performed:

'_exptl_absorpt_correction_type' value 'Multi-scan' changed to
'multi-scan' according to
/usr/data/users/saulius/automatic-downloads/retrospective/RSC/lib/dictionaries/cif_core.dic
dictionary named 'cif_core.dic' version 2.4.2 from 2011-04-26.

Automatic conversion script
Id: cif_fix_values 2281 2013-09-26 08:29:07Z andrius 
;
_cod_original_sg_symbol_H-M c2/c
_cod_database_code 7216075

loop_
_symmetry_equiv_pos_as_xyz
'x, y, z'
'-x, y, -z+1/2'
'x+1/2, y+1/2, z'
'-x+1/2, y+1/2, -z+1/2'
'-x, -y, -z'
'x, -y, z-1/2'
'-x+1/2, -y+1/2, -z'
'x+1/2, -y+1/2, z-1/2'

loop_
_atom_site_label
_atom_site_type_symbol
_atom_site_fract_x
_atom_site_fract_y
_atom_site_fract_z
_atom_site_U_iso_or_equiv
_atom_site_adp_type
_atom_site_occupancy
_atom_site_symmetry_multiplicity
_atom_site_calc_flag
_atom_site_refinement_flags
Cd1 Cd 0.139911(9) 0.223953(14) 0.079644(15) 0.03356(8) Uani 1 1 d .
C1 C 0.08892(14) 0.4545(2) -0.0026(2) 0.0391(6) Uani 1 1 d .
H1A H 0.1299 0.4724 0.0529 0.047 Uiso 1 1 calc R
O1 O 0.31236(12) 0.56394(17) 0.40434(16) 0.0490(5) Uani 1 1 d .
N1 N 0.07365(10) 0.35776(16) -0.01927(16) 0.0319(4) Uani 1 1 d .
C2 C 0.04770(16) 0.5315(2) -0.0627(3) 0.0479(7) Uani 1 1 d .
H2A H 0.0608 0.5998 -0.0484 0.057 Uiso 1 1 calc R
O2 O 0.30240(11) 0.65307(15) 0.52044(16) 0.0432(5) Uani 1 1 d .
N2 N 0.04198(12) 0.15996(18) -0.05481(19) 0.0403(5) Uani 1 1 d .
C3 C -0.01136(16) 0.5068(3) -0.1420(3) 0.0488(8) Uani 1 1 d .
H3A H -0.0402 0.5579 -0.1833 0.059 Uiso 1 1 calc R
O3 O 0.12836(14) 0.18599(18) 0.21870(18) 0.0565(6) Uani 1 1 d .
C4 C -0.02930(13) 0.4060(3) -0.1622(2) 0.0401(6) Uani 1 1 d .
O4 O 0.14627(11) 0.34878(17) 0.22575(15) 0.0474(5) Uani 1 1 d .
C5 C -0.08943(15) 0.3752(3) -0.2461(2) 0.0550(9) Uani 1 1 d .
H5C H -0.1196 0.4245 -0.2883 0.066 Uiso 1 1 calc R
O5 O 0.23638(11) 0.3092(2) 0.1319(2) 0.0476(5) Uani 1 1 d .
H5A H 0.250(2) 0.320(3) 0.091(3) 0.063(12) Uiso 1 1 d .
H5B H 0.248(2) 0.360(4) 0.170(4) 0.090(17) Uiso 1 1 d .
C6 C -0.10377(16) 0.2781(3) -0.2660(2) 0.0585(10) Uani 1 1 d .
H6A H -0.1435 0.2595 -0.3235 0.070 Uiso 1 1 calc R
O6 O 0.2438(3) 0.5098(3) 0.7182(2) 0.145(2) Uani 1 1 d .
C7 C -0.06048(15) 0.2005(3) -0.2024(2) 0.0481(8) Uani 1 1 d .
C8 C -0.0749(2) 0.0982(3) -0.2193(3) 0.0668(11) Uani 1 1 d .
H8A H -0.1148 0.0767 -0.2748 0.080 Uiso 1 1 calc R
C9 C -0.0317(2) 0.0297(3) -0.1559(4) 0.0708(12) Uani 1 1 d .
H9A H -0.0409 -0.0400 -0.1666 0.085 Uiso 1 1 calc R
C10 C 0.0272(2) 0.0635(3) -0.0741(3) 0.0578(9) Uani 1 1 d .
H10A H 0.0577 0.0150 -0.0309 0.069 Uiso 1 1 calc R
C11 C -0.00120(14) 0.2280(2) -0.1180(2) 0.0356(6) Uani 1 1 d .
C12 C 0.01505(12) 0.3329(2) -0.09874(19) 0.0319(5) Uani 1 1 d .
C13 C 0.28966(13) 0.5757(2) 0.4668(2) 0.0361(6) Uani 1 1 d .
C14 C 0.24684(15) 0.4978(2) 0.4784(2) 0.0400(6) Uani 1 1 d .
H14A H 0.2309 0.5107 0.5258 0.048 Uiso 1 1 calc R
C15 C 0.22900(13) 0.4123(2) 0.42841(19) 0.0322(5) Uani 1 1 d .
H15A H 0.2438 0.3989 0.3796 0.039 Uiso 1 1 calc R
C16 C 0.18716(13) 0.33602(18) 0.4443(2) 0.0306(5) Uani 1 1 d .
C17 C 0.19140(16) 0.3268(2) 0.5400(2) 0.0392(6) Uani 1 1 d .
H17A H 0.2215 0.3683 0.5930 0.047 Uiso 1 1 calc R
C18 C 0.1529(2) 0.2589(2) 0.5594(3) 0.0499(8) Uani 1 1 d .
H18A H 0.1565 0.2543 0.6251 0.060 Uiso 1 1 calc R
C19 C 0.1092(2) 0.1975(2) 0.4836(3) 0.0556(9) Uani 1 1 d .
H19A H 0.0811 0.1528 0.4959 0.067 Uiso 1 1 calc R
C20 C 0.10673(18) 0.2016(2) 0.3898(3) 0.0484(8) Uani 1 1 d .
H20A H 0.0783 0.1570 0.3386 0.058 Uiso 1 1 calc R
C21 C 0.14528(14) 0.27024(18) 0.3687(2) 0.0335(6) Uani 1 1 d .
C22 C 0.13956(13) 0.2696(2) 0.2636(2) 0.0355(6) Uani 1 1 d .

loop_
_atom_site_aniso_label
_atom_site_aniso_U_11
_atom_site_aniso_U_22
_atom_site_aniso_U_33
_atom_site_aniso_U_23
_atom_site_aniso_U_13
_atom_site_aniso_U_12
Cd1 0.03092(12) 0.03204(12) 0.03701(13) 0.00391(7) 0.01499(9) 0.00673(7)
C1 0.0326(13) 0.0382(14) 0.0430(15) -0.0002(12) 0.0143(12) 0.0016(11)
O1 0.0591(13) 0.0542(13) 0.0443(12) -0.0139(10) 0.0330(11) -0.0269(11)
N1 0.0278(10) 0.0344(11) 0.0316(11) 0.0011(9) 0.0121(9) 0.0035(8)
C2 0.0488(17) 0.0368(15) 0.061(2) 0.0083(14) 0.0277(16) 0.0076(13)
O2 0.0484(12) 0.0399(11) 0.0441(11) -0.0106(9) 0.0238(10) -0.0159(9)
N2 0.0414(13) 0.0346(12) 0.0488(14) -0.0079(10) 0.0242(11) -0.0028(10)
C3 0.0466(17) 0.0524(18) 0.0531(19) 0.0208(15) 0.0278(15) 0.0207(14)
O3 0.0796(17) 0.0465(12) 0.0534(14) -0.0195(11) 0.0393(13) -0.0132(12)
C4 0.0280(13) 0.0634(19) 0.0295(13) 0.0088(13) 0.0139(11) 0.0091(12)
O4 0.0556(13) 0.0516(13) 0.0351(11) 0.0019(9) 0.0210(10) -0.0082(10)
C5 0.0311(15) 0.091(3) 0.0362(16) 0.0095(17) 0.0095(13) 0.0040(16)
O5 0.0377(11) 0.0591(14) 0.0498(13) -0.0089(11) 0.0233(11) -0.0051(10)
C6 0.0289(15) 0.108(3) 0.0310(16) -0.0068(17) 0.0073(12) -0.0079(17)
O6 0.302(7) 0.0605(19) 0.0390(16) 0.0045(15) 0.049(3) -0.012(3)
C7 0.0370(15) 0.074(2) 0.0380(15) -0.0203(15) 0.0216(13) -0.0165(15)
C8 0.055(2) 0.084(3) 0.063(2) -0.036(2) 0.0285(19) -0.027(2)
C9 0.079(3) 0.057(2) 0.089(3) -0.038(2) 0.049(3) -0.030(2)
C10 0.064(2) 0.0406(17) 0.074(2) -0.0128(16) 0.036(2) -0.0093(15)
C11 0.0312(13) 0.0488(16) 0.0325(13) -0.0100(11) 0.0196(11) -0.0044(11)
C12 0.0256(11) 0.0438(14) 0.0288(12) -0.0013(11) 0.0147(10) 0.0015(10)
C13 0.0348(13) 0.0384(14) 0.0325(13) -0.0021(11) 0.0133(11) -0.0106(11)
C14 0.0476(16) 0.0389(14) 0.0442(16) -0.0059(12) 0.0302(14) -0.0112(12)
C15 0.0352(13) 0.0350(13) 0.0295(12) 0.0005(10) 0.0176(11) -0.0057(10)
C16 0.0367(13) 0.0253(11) 0.0360(13) 0.0003(10) 0.0220(11) 0.0013(10)
C17 0.0548(17) 0.0320(13) 0.0410(15) -0.0007(11) 0.0309(14) 0.0000(12)
C18 0.081(2) 0.0369(15) 0.0560(19) 0.0053(14) 0.052(2) 0.0013(15)
C19 0.085(3) 0.0330(14) 0.079(2) -0.0036(15) 0.064(2) -0.0137(16)
C20 0.062(2) 0.0338(14) 0.065(2) -0.0120(14) 0.0434(18) -0.0143(14)
C21 0.0399(14) 0.0263(12) 0.0438(15) -0.0028(10) 0.0275(13) -0.0006(10)
C22 0.0289(12) 0.0425(15) 0.0368(14) -0.0050(11) 0.0164(11) -0.0017(10)

loop_
_atom_type_symbol
_atom_type_description
_atom_type_scat_dispersion_real
_atom_type_scat_dispersion_imag
_atom_type_scat_source
C C 0.0033 0.0016 'International Tables Vol C Tables 4.2.6.8 and 6.1.1.4'
H H 0.0000 0.0000 'International Tables Vol C Tables 4.2.6.8 and 6.1.1.4'
N N 0.0061 0.0033 'International Tables Vol C Tables 4.2.6.8 and 6.1.1.4'
O O 0.0106 0.0060 'International Tables Vol C Tables 4.2.6.8 and 6.1.1.4'
Cd Cd -0.8075 1.2024 'International Tables Vol C Tables 4.2.6.8 and 6.1.1.4'

loop_
_geom_angle_atom_site_label_1
_geom_angle_atom_site_label_2
_geom_angle_atom_site_label_3
_geom_angle
_geom_angle_site_symmetry_1
_geom_angle_site_symmetry_3
O5 Cd1 O3 107.23(9) . .
O5 Cd1 O1 95.23(9) . 4_545
O3 Cd1 O1 86.96(8) . 4_545
O5 Cd1 N1 94.31(9) . .
O3 Cd1 N1 115.67(9) . .
O1 Cd1 N1 151.39(8) 4_545 .
O5 Cd1 N2 148.85(9) . .
O3 Cd1 N2 103.85(9) . .
O1 Cd1 N2 88.27(9) 4_545 .
N1 Cd1 N2 70.11(8) . .
O5 Cd1 O2 73.42(8) . 4_545
O3 Cd1 O2 138.94(8) . 4_545
O1 Cd1 O2 52.73(7) 4_545 4_545
N1 Cd1 O2 105.05(7) . 4_545
N2 Cd1 O2 84.53(8) . 4_545
N1 C1 C2 123.4(3) . .
C13 O1 Cd1 97.92(17) . 4
C1 N1 C12 117.9(2) . .
C1 N1 Cd1 125.28(18) . .
C12 N1 Cd1 116.83(17) . .
C3 C2 C1 118.8(3) . .
C13 O2 Cd1 87.64(16) . 4
C10 N2 C11 117.9(3) . .
C10 N2 Cd1 125.3(2) . .
C11 N2 Cd1 116.76(18) . .
C2 C3 C4 119.6(3) . .
C22 O3 Cd1 102.23(19) . .
C3 C4 C12 118.1(3) . .
C3 C4 C5 122.2(3) . .
C12 C4 C5 119.6(3) . .
C6 C5 C4 120.8(3) . .
C5 C6 C7 121.7(3) . .
C8 C7 C11 117.7(4) . .
C8 C7 C6 123.2(3) . .
C11 C7 C6 119.2(3) . .
C9 C8 C7 119.6(3) . .
C8 C9 C10 119.1(4) . .
N2 C10 C9 122.8(4) . .
N2 C11 C7 122.8(3) . .
N2 C11 C12 118.3(2) . .
C7 C11 C12 118.9(3) . .
N1 C12 C4 122.2(3) . .
N1 C12 C11 118.0(2) . .
C4 C12 C11 119.8(2) . .
O2 C13 O1 121.3(2) . .
O2 C13 C14 118.0(2) . .
O1 C13 C14 120.6(2) . .
C15 C14 C13 125.7(3) . .
C14 C15 C16 123.6(2) . .
C17 C16 C21 118.4(2) . .
C17 C16 C15 118.5(2) . .
C21 C16 C15 123.1(2) . .
C18 C17 C16 121.5(3) . .
C17 C18 C19 120.1(3) . .
C18 C19 C20 119.4(3) . .
C19 C20 C21 121.2(3) . .
C20 C21 C16 119.3(3) . .
C20 C21 C22 117.8(3) . .
C16 C21 C22 122.9(2) . .
O4 C22 O3 122.9(3) . .
O4 C22 C21 119.9(2) . .
O3 C22 C21 117.2(3) . .

loop_
_geom_bond_atom_site_label_1
_geom_bond_atom_site_label_2
_geom_bond_distance
_geom_bond_site_symmetry_2
Cd1 O5 2.265(2) .
Cd1 O3 2.271(2) .
Cd1 O1 2.353(2) 4_545
Cd1 N1 2.363(2) .
Cd1 N2 2.369(3) .
Cd1 O2 2.580(2) 4_545
C1 N1 1.327(4) .
C1 C2 1.402(4) .
O1 C13 1.268(3) .
O1 Cd1 2.353(2) 4
N1 C12 1.357(3) .
C2 C3 1.361(5) .
O2 C13 1.255(3) .
O2 Cd1 2.580(2) 4
N2 C10 1.326(4) .
N2 C11 1.351(4) .
C3 C4 1.396(5) .
O3 C22 1.264(4) .
C4 C12 1.409(4) .
C4 C5 1.427(4) .
O4 C22 1.240(3) .
C5 C6 1.334(6) .
C6 C7 1.443(5) .
C7 C8 1.397(5) .
C7 C11 1.407(4) .
C8 C9 1.356(7) .
C9 C10 1.409(6) .
C11 C12 1.441(4) .
C13 C14 1.485(4) .
C14 C15 1.320(4) .
C15 C16 1.483(3) .
C16 C17 1.397(4) .
C16 C21 1.402(4) .
C17 C18 1.379(4) .
C18 C19 1.381(5) .
C19 C20 1.380(5) .
C20 C21 1.399(4) .
C21 C22 1.516(4) .
